data_4332028
loop_
_publ_author_name
'Harrop, Todd C.'
'Olmstead, Marilyn M.'
'Mascharak, Pradip K.'

_publ_section_title
;
 Synthetic Analogues of the Active Site of the A-Cluster of Acetyl
 Coenzyme A Synthase/CO Dehydrogenase:&#x00A0; Syntheses, Structures, and
 Reactions with CO
;
_journal_issue 8
_journal_name_full 'Inorganic Chemistry'
_journal_page_first 3424
_journal_page_last 3436
_journal_paper_doi 10.1021/ic0520465
_journal_volume 45
_journal_year 2006
_chemical_formula_moiety 'C34 H24 Cu N4 Ni O2 S2, C8 H20 N, H2 O'
_chemical_formula_sum 'C42 H46 Cu N5 Ni O3 S2'
_chemical_formula_weight 855.21
_chemical_name_common (Et4N)[Cu(neo)Ni(PhPepS)].H2O
_chemical_name_systematic
; 
 ? 
;
_space_group_IT_number 33
_symmetry_cell_setting orthorhombic
_symmetry_space_group_name_Hall 'P 2c -2n'
_symmetry_space_group_name_H-M 'P n a 21'
_atom_sites_solution_hydrogens geom
_atom_sites_solution_primary direct
_atom_sites_solution_secondary difmap
_audit_creation_method SHELXL-97
_cell_angle_alpha 90.00
_cell_angle_beta 90.00
_cell_angle_gamma 90.00
_cell_formula_units_Z 4
_cell_length_a 19.9276(7)
_cell_length_b 20.5446(7)
_cell_length_c 9.3913(3)
_cell_measurement_reflns_used 7533
_cell_measurement_temperature 90(2)
_cell_measurement_theta_max 31.4
_cell_measurement_theta_min 2.2
_cell_volume 3844.8(2)
_computing_cell_refinement 'SAINT 7.06 (Bruker, 2004)'
_computing_data_collection 'Apex 2 v. 1.0-22 (Bruker, 2004)'
_computing_data_reduction SAINT
_computing_molecular_graphics 'SHELXTL 5.1, XP (Sheldrick, 1994)'
_computing_publication_material SHELXL-97
_computing_structure_refinement 'SHELXL-97 (Sheldrick, 1997)'
_computing_structure_solution 'SHELXS-97 (Sheldrick, 1990)'
_diffrn_ambient_temperature 90(2)
_diffrn_detector_area_resol_mean 8.3
_diffrn_measured_fraction_theta_full 0.998
_diffrn_measured_fraction_theta_max 0.998
_diffrn_measurement_device_type 'Bruker SMART ApexII'
_diffrn_measurement_method \w
_diffrn_radiation_monochromator graphite
_diffrn_radiation_source 'fine-focus sealed tube'
_diffrn_radiation_type MoK\a
_diffrn_radiation_wavelength 0.71073
_diffrn_reflns_av_R_equivalents 0.0338
_diffrn_reflns_av_sigmaI/netI 0.0391
_diffrn_reflns_limit_h_max 29
_diffrn_reflns_limit_h_min -29
_diffrn_reflns_limit_k_max 30
_diffrn_reflns_limit_k_min -30
_diffrn_reflns_limit_l_max 13
_diffrn_reflns_limit_l_min -13
_diffrn_reflns_number 55677
_diffrn_reflns_theta_full 31.50
_diffrn_reflns_theta_max 31.50
_diffrn_reflns_theta_min 1.98
_diffrn_standards_number 0
_exptl_absorpt_coefficient_mu 1.199
_exptl_absorpt_correction_T_max 0.954
_exptl_absorpt_correction_T_min 0.659
_exptl_absorpt_correction_type multi-scan
_exptl_absorpt_process_details 'SADABS 2.10 (Sheldrick, 2003)'
_exptl_crystal_colour red
_exptl_crystal_density_diffrn 1.477
_exptl_crystal_density_method 'not measured'
_exptl_crystal_description needle
_exptl_crystal_F_000 1784
_exptl_crystal_size_max 0.38
_exptl_crystal_size_mid 0.10
_exptl_crystal_size_min 0.04
_refine_diff_density_max 0.765
_refine_diff_density_min -0.382
_refine_diff_density_rms 0.065
_refine_ls_abs_structure_details 'Flack H D (1983), Acta Cryst. A39, 876-881'
_refine_ls_abs_structure_Flack -0.002(6)
_refine_ls_extinction_method none
_refine_ls_goodness_of_fit_ref 1.086
_refine_ls_hydrogen_treatment constr
_refine_ls_matrix_type full
_refine_ls_number_parameters 482
_refine_ls_number_reflns 12443
_refine_ls_number_restraints 11
_refine_ls_restrained_S_all 1.086
_refine_ls_R_factor_all 0.0338
_refine_ls_R_factor_gt 0.0280
_refine_ls_shift/su_max 0.005
_refine_ls_shift/su_mean 0.000
_refine_ls_structure_factor_coef Fsqd
_refine_ls_weighting_details 'calc w=1/[\s^2^(Fo^2^)+(0.0358P)^2^] where P=(Fo^2^+2Fc^2^)/3'
_refine_ls_weighting_scheme calc
_refine_ls_wR_factor_gt 0.0675
_refine_ls_wR_factor_ref 0.0692
_reflns_number_gt 11145
_reflns_number_total 12443
_reflns_threshold_expression I>2\s(I)
_cod_data_source_file ic0520465sup3.cif
_cod_data_source_block mn1714
_cod_database_code 4332028

loop_
_symmetry_equiv_pos_as_xyz
'x, y, z'
'-x, -y, z+1/2'
'x+1/2, -y+1/2, z'
'-x+1/2, y+1/2, z+1/2'

loop_
_atom_site_label
_atom_site_type_symbol
_atom_site_fract_x
_atom_site_fract_y
_atom_site_fract_z
_atom_site_U_iso_or_equiv
_atom_site_adp_type
_atom_site_occupancy
_atom_site_symmetry_multiplicity
_atom_site_calc_flag
_atom_site_refinement_flags
_atom_site_disorder_assembly
_atom_site_disorder_group
Ni1 Ni 0.752672(9) 0.504736(8) 0.48752(3) 0.00890(4) Uani 1 1 d . . .
Cu1 Cu 0.847726(9) 0.626674(8) 0.50171(2) 0.01263(4) Uani 1 1 d . . .
S1 S 0.736281(17) 0.610082(16) 0.48995(6) 0.01156(7) Uani 1 1 d . . .
S2 S 0.853909(18) 0.521200(18) 0.40557(4) 0.01054(7) Uani 1 1 d . . .
O1 O 0.55048(6) 0.51419(6) 0.56851(18) 0.0254(3) Uani 1 1 d . . .
O2 O 0.81978(6) 0.31597(5) 0.51928(17) 0.0242(3) Uani 1 1 d . . .
N1 N 0.66075(7) 0.48498(6) 0.52641(15) 0.0118(3) Uani 1 1 d . . .
N2 N 0.76385(6) 0.41310(5) 0.48684(19) 0.0114(2) Uani 1 1 d . . .
N3 N 0.91895(7) 0.65351(6) 0.64295(15) 0.0115(3) Uani 1 1 d . . .
N4 N 0.89478(7) 0.69750(6) 0.37712(15) 0.0126(3) Uani 1 1 d . . .
C1 C 0.69202(8) 0.61656(7) 0.65303(19) 0.0123(3) Uani 1 1 d . . .
C2 C 0.71030(8) 0.66359(8) 0.7536(2) 0.0154(3) Uani 1 1 d . . .
H2 H 0.7491 0.6894 0.7380 0.018 Uiso 1 1 calc R . .
C3 C 0.67232(9) 0.67301(8) 0.8762(2) 0.0183(4) Uani 1 1 d . . .
H3 H 0.6857 0.7045 0.9447 0.022 Uiso 1 1 calc R . .
C4 C 0.61483(9) 0.63630(8) 0.8980(2) 0.0199(3) Uani 1 1 d . . .
H4 H 0.5882 0.6430 0.9807 0.024 Uiso 1 1 calc R . .
C5 C 0.59641(9) 0.58985(8) 0.7986(2) 0.0178(4) Uani 1 1 d . . .
H5 H 0.5565 0.5655 0.8133 0.021 Uiso 1 1 calc R . .
C6 C 0.63502(8) 0.57790(8) 0.67731(19) 0.0129(3) Uani 1 1 d . . .
C7 C 0.61226(8) 0.52311(8) 0.5817(2) 0.0141(3) Uani 1 1 d . . .
C8 C 0.64581(7) 0.42456(8) 0.46016(18) 0.0118(3) Uani 1 1 d . . .
C9 C 0.58364(8) 0.40357(8) 0.41084(19) 0.0145(3) Uani 1 1 d . . .
H9 H 0.5451 0.4301 0.4239 0.017 Uiso 1 1 calc R . .
C10 C 0.57771(9) 0.34316(8) 0.34175(19) 0.0157(3) Uani 1 1 d . . .
H10 H 0.5354 0.3295 0.3058 0.019 Uiso 1 1 calc R . .
C11 C 0.63336(9) 0.30350(8) 0.32603(19) 0.0153(3) Uani 1 1 d . . .
H11 H 0.6290 0.2626 0.2796 0.018 Uiso 1 1 calc R . .
C12 C 0.69590(8) 0.32320(7) 0.37798(17) 0.0128(3) Uani 1 1 d . . .
H12 H 0.7336 0.2952 0.3694 0.015 Uiso 1 1 calc R . .
C13 C 0.70281(8) 0.38414(7) 0.44256(18) 0.0119(3) Uani 1 1 d . . .
C14 C 0.81805(8) 0.37662(7) 0.52028(19) 0.0137(3) Uani 1 1 d . . .
C15 C 0.88034(8) 0.41140(8) 0.57134(18) 0.0121(3) Uani 1 1 d . . .
C16 C 0.92004(8) 0.37766(8) 0.66987(19) 0.0147(3) Uani 1 1 d . . .
H16 H 0.9058 0.3362 0.7031 0.018 Uiso 1 1 calc R . .
C17 C 0.97994(9) 0.40372(8) 0.7199(2) 0.0173(3) Uani 1 1 d . . .
H17 H 1.0050 0.3814 0.7906 0.021 Uiso 1 1 calc R . .
C18 C 1.00287(8) 0.46239(8) 0.66629(19) 0.0164(3) Uani 1 1 d . . .
H18 H 1.0447 0.4795 0.6972 0.020 Uiso 1 1 calc R . .
C19 C 0.96465(8) 0.49634(8) 0.5672(2) 0.0138(3) Uani 1 1 d . . .
H19 H 0.9810 0.5362 0.5295 0.017 Uiso 1 1 calc R . .
C20 C 0.90225(7) 0.47247(7) 0.52227(17) 0.0108(3) Uani 1 1 d . . .
C21 C 0.93062(8) 0.63023(7) 0.77294(19) 0.0132(3) Uani 1 1 d . . .
C22 C 0.98715(9) 0.64909(8) 0.8523(2) 0.0172(3) Uani 1 1 d . . .
H22A H 0.9942 0.6315 0.9447 0.021 Uiso 1 1 calc R . .
C23 C 1.03230(9) 0.69293(8) 0.7969(2) 0.0176(3) Uani 1 1 d . . .
H23 H 1.0706 0.7056 0.8502 0.021 Uiso 1 1 calc R . .
C24 C 1.02091(8) 0.71872(8) 0.6601(2) 0.0150(3) Uani 1 1 d . . .
C25 C 1.06466(9) 0.76540(8) 0.5936(2) 0.0196(4) Uani 1 1 d . . .
H25 H 1.1037 0.7797 0.6425 0.024 Uiso 1 1 calc R . .
C26 C 1.05100(9) 0.78933(8) 0.4618(2) 0.0205(4) Uani 1 1 d . . .
H26A H 1.0804 0.8203 0.4203 0.025 Uiso 1 1 calc R . .
C27 C 0.99290(9) 0.76845(8) 0.3848(2) 0.0168(3) Uani 1 1 d . . .
C28 C 0.97665(10) 0.79081(9) 0.2471(2) 0.0233(4) Uani 1 1 d . . .
H28A H 1.0034 0.8231 0.2023 0.028 Uiso 1 1 calc R . .
C29 C 0.92190(10) 0.76551(9) 0.1784(2) 0.0237(4) Uani 1 1 d . . .
H29 H 0.9107 0.7801 0.0854 0.028 Uiso 1 1 calc R . .
C30 C 0.88203(9) 0.71768(8) 0.24594(19) 0.0158(3) Uani 1 1 d . . .
C31 C 0.94950(8) 0.72181(7) 0.44577(18) 0.0119(3) Uani 1 1 d . . .
C32 C 0.96315(8) 0.69749(7) 0.58663(19) 0.0118(3) Uani 1 1 d . . .
C33 C 0.82420(10) 0.68644(9) 0.1688(2) 0.0225(4) Uani 1 1 d . . .
H33A H 0.7851 0.6846 0.2321 0.034 Uiso 1 1 calc R . .
H33B H 0.8367 0.6422 0.1400 0.034 Uiso 1 1 calc R . .
H33C H 0.8131 0.7122 0.0842 0.034 Uiso 1 1 calc R . .
C34 C 0.88027(9) 0.58289(8) 0.8320(2) 0.0173(3) Uani 1 1 d . . .
H34A H 0.8354 0.6024 0.8289 0.026 Uiso 1 1 calc R . .
H34B H 0.8919 0.5724 0.9307 0.026 Uiso 1 1 calc R . .
H34C H 0.8807 0.5430 0.7748 0.026 Uiso 1 1 calc R . .
N5 N 0.26825(7) 0.57840(8) 0.4902(2) 0.0231(3) Uani 1 1 d . . .
C35 C 0.25558(15) 0.60420(13) 0.3460(3) 0.0321(6) Uiso 0.78 1 d PD A 1
H35A H 0.2140 0.5844 0.3078 0.038 Uiso 0.78 1 calc PR A 1
H35B H 0.2931 0.5916 0.2827 0.038 Uiso 0.78 1 calc PR A 1
C37 C 0.21717(11) 0.59710(11) 0.6009(3) 0.0200(5) Uiso 0.78 1 d PD A 1
H37A H 0.2216 0.6443 0.6204 0.024 Uiso 0.78 1 calc PR A 1
H37B H 0.2278 0.5737 0.6903 0.024 Uiso 0.78 1 calc PR A 1
C39 C 0.26774(12) 0.50171(10) 0.4742(3) 0.0244(5) Uiso 0.78 1 d PD A 1
H39A H 0.2230 0.4883 0.4389 0.029 Uiso 0.78 1 calc PR A 1
H39B H 0.3011 0.4895 0.4008 0.029 Uiso 0.78 1 calc PR A 1
C41 C 0.33692(11) 0.59755(11) 0.5484(3) 0.0205(5) Uiso 0.78 1 d PD A 1
H41A H 0.3386 0.6456 0.5558 0.025 Uiso 0.78 1 calc PR A 1
H41B H 0.3411 0.5798 0.6460 0.025 Uiso 0.78 1 calc PR A 1
C36 C 0.24836(17) 0.67785(16) 0.3449(4) 0.0423(8) Uiso 0.78 1 d PD A 1
H36A H 0.2397 0.6927 0.2474 0.063 Uiso 0.78 1 calc PR A 1
H36B H 0.2899 0.6978 0.3799 0.063 Uiso 0.78 1 calc PR A 1
H36C H 0.2109 0.6906 0.4065 0.063 Uiso 0.78 1 calc PR A 1
C38 C 0.14468(14) 0.58301(15) 0.5618(4) 0.0240(7) Uiso 0.78 1 d PD A 1
H38A H 0.1152 0.5968 0.6397 0.036 Uiso 0.78 1 calc PR A 1
H38B H 0.1391 0.5362 0.5454 0.036 Uiso 0.78 1 calc PR A 1
H38C H 0.1329 0.6069 0.4750 0.036 Uiso 0.78 1 calc PR A 1
C40 C 0.28262(17) 0.46410(18) 0.6061(4) 0.0309(7) Uiso 0.78 1 d PD A 1
H40A H 0.2813 0.4174 0.5849 0.046 Uiso 0.78 1 calc PR A 1
H40B H 0.2490 0.4743 0.6790 0.046 Uiso 0.78 1 calc PR A 1
H40C H 0.3273 0.4758 0.6413 0.046 Uiso 0.78 1 calc PR A 1
C42 C 0.39734(14) 0.57521(13) 0.4629(3) 0.0274(6) Uiso 0.78 1 d PD A 1
H42A H 0.4386 0.5901 0.5096 0.041 Uiso 0.78 1 calc PR A 1
H42B H 0.3950 0.5935 0.3666 0.041 Uiso 0.78 1 calc PR A 1
H42C H 0.3975 0.5276 0.4571 0.041 Uiso 0.78 1 calc PR A 1
C35B C 0.2652(3) 0.6603(3) 0.5117(8) 0.0192(15) Uiso 0.22 1 d PD A 2
H35C H 0.2382 0.6693 0.5980 0.023 Uiso 0.22 1 calc PR A 2
H35D H 0.3115 0.6754 0.5316 0.023 Uiso 0.22 1 calc PR A 2
C37B C 0.3162(3) 0.5710(4) 0.3642(8) 0.0193(16) Uiso 0.22 1 d PD A 2
H37C H 0.3029 0.6016 0.2878 0.023 Uiso 0.22 1 calc PR A 2
H37D H 0.3128 0.5263 0.3259 0.023 Uiso 0.22 1 calc PR A 2
C39B C 0.2841(4) 0.5531(3) 0.6205(7) 0.0170(15) Uiso 0.22 1 d PD A 2
H39C H 0.2487 0.5651 0.6897 0.020 Uiso 0.22 1 calc PR A 2
H39D H 0.3269 0.5724 0.6537 0.020 Uiso 0.22 1 calc PR A 2
C41B C 0.1981(3) 0.5653(3) 0.4277(8) 0.0175(15) Uiso 0.22 1 d PD A 2
H41C H 0.1926 0.5926 0.3416 0.021 Uiso 0.22 1 calc PR A 2
H41D H 0.1962 0.5193 0.3971 0.021 Uiso 0.22 1 calc PR A 2
C36B C 0.2373(3) 0.7023(3) 0.3918(7) 0.0089(12) Uiso 0.22 1 d PD A 2
H36D H 0.2393 0.7483 0.4197 0.013 Uiso 0.22 1 calc PR A 2
H36E H 0.1906 0.6901 0.3731 0.013 Uiso 0.22 1 calc PR A 2
H36F H 0.2641 0.6957 0.3055 0.013 Uiso 0.22 1 calc PR A 2
C38B C 0.3886(4) 0.5845(4) 0.4069(12) 0.0236(18) Uiso 0.22 1 d PD A 2
H38D H 0.4177 0.5798 0.3236 0.035 Uiso 0.22 1 calc PR A 2
H38E H 0.4023 0.5535 0.4806 0.035 Uiso 0.22 1 calc PR A 2
H38F H 0.3922 0.6289 0.4442 0.035 Uiso 0.22 1 calc PR A 2
C40B C 0.2909(6) 0.4806(4) 0.6166(14) 0.029(3) Uiso 0.22 1 d PD A 2
H40D H 0.3027 0.4646 0.7116 0.043 Uiso 0.22 1 calc PR A 2
H40E H 0.3262 0.4685 0.5489 0.043 Uiso 0.22 1 calc PR A 2
H40F H 0.2482 0.4612 0.5867 0.043 Uiso 0.22 1 calc PR A 2
C42B C 0.1394(5) 0.5783(6) 0.5261(13) 0.031(3) Uiso 0.22 1 d PD A 2
H42D H 0.0974 0.5685 0.4763 0.046 Uiso 0.22 1 calc PR A 2
H42E H 0.1397 0.6241 0.5549 0.046 Uiso 0.22 1 calc PR A 2
H42F H 0.1432 0.5506 0.6107 0.046 Uiso 0.22 1 calc PR A 2
O3 O 0.45397(8) 0.44266(7) 0.7327(2) 0.0366(4) Uani 1 1 d . . .
H3A H 0.4509 0.4593 0.8252 0.050 Uiso 1 1 d . . .
H3B H 0.4867 0.4634 0.6773 0.050 Uiso 1 1 d . . .

loop_
_atom_site_aniso_label
_atom_site_aniso_U_11
_atom_site_aniso_U_22
_atom_site_aniso_U_33
_atom_site_aniso_U_23
_atom_site_aniso_U_13
_atom_site_aniso_U_12
Ni1 0.00709(7) 0.00818(7) 0.01143(9) -0.00063(9) 0.00015(9) -0.00025(6)
Cu1 0.01058(8) 0.01183(8) 0.01547(10) 0.00032(8) -0.00073(9) -0.00228(6)
S1 0.00979(14) 0.01011(14) 0.01477(17) 0.00003(17) 0.00022(18) 0.00015(11)
S2 0.00873(16) 0.01090(15) 0.01199(19) 0.00039(13) 0.00025(15) 0.00006(12)
O1 0.0085(6) 0.0259(7) 0.0416(9) -0.0127(6) 0.0010(6) -0.0010(5)
O2 0.0203(6) 0.0104(5) 0.0418(10) -0.0024(5) -0.0095(6) 0.0018(4)
N1 0.0097(6) 0.0102(5) 0.0155(8) -0.0024(5) -0.0006(5) -0.0006(4)
N2 0.0096(5) 0.0101(5) 0.0145(6) -0.0009(6) 0.0002(6) -0.0009(4)
N3 0.0110(6) 0.0093(6) 0.0143(7) -0.0006(5) 0.0024(5) 0.0000(5)
N4 0.0135(6) 0.0117(6) 0.0128(7) -0.0010(5) 0.0003(5) 0.0009(5)
C1 0.0103(7) 0.0113(7) 0.0154(8) 0.0000(5) -0.0010(6) 0.0034(5)
C2 0.0129(7) 0.0123(7) 0.0209(9) -0.0030(6) -0.0030(7) 0.0023(5)
C3 0.0203(8) 0.0165(8) 0.0183(10) -0.0039(6) -0.0031(7) 0.0059(6)
C4 0.0210(9) 0.0209(8) 0.0178(9) -0.0013(7) 0.0052(7) 0.0056(6)
C5 0.0150(8) 0.0151(7) 0.0233(10) 0.0000(6) 0.0041(7) 0.0031(6)
C6 0.0102(7) 0.0121(7) 0.0162(8) -0.0003(6) -0.0011(6) 0.0027(5)
C7 0.0122(7) 0.0125(7) 0.0175(9) -0.0017(6) 0.0014(6) 0.0005(5)
C8 0.0115(6) 0.0121(6) 0.0117(8) 0.0013(5) -0.0001(5) -0.0030(5)
C9 0.0122(7) 0.0163(7) 0.0151(8) 0.0008(6) -0.0026(7) -0.0029(6)
C10 0.0144(8) 0.0172(8) 0.0157(9) -0.0003(6) -0.0046(6) -0.0068(6)
C11 0.0213(8) 0.0132(7) 0.0113(8) -0.0006(6) -0.0019(7) -0.0066(6)
C12 0.0152(7) 0.0110(7) 0.0123(8) -0.0001(5) 0.0011(6) -0.0023(5)
C13 0.0128(7) 0.0134(7) 0.0096(7) 0.0004(5) 0.0005(6) -0.0012(5)
C14 0.0134(7) 0.0126(6) 0.0149(9) -0.0015(5) 0.0000(6) 0.0001(5)
C15 0.0109(7) 0.0137(7) 0.0116(8) -0.0030(6) 0.0013(6) 0.0039(5)
C16 0.0142(7) 0.0162(7) 0.0136(8) 0.0009(6) 0.0007(6) 0.0035(6)
C17 0.0148(8) 0.0225(8) 0.0145(9) 0.0005(6) -0.0022(6) 0.0047(6)
C18 0.0109(7) 0.0228(8) 0.0156(9) -0.0047(6) -0.0032(6) 0.0019(6)
C19 0.0115(7) 0.0135(7) 0.0164(9) -0.0018(6) -0.0005(6) 0.0006(5)
C20 0.0096(6) 0.0133(6) 0.0096(8) -0.0017(5) 0.0008(5) 0.0023(5)
C21 0.0145(7) 0.0115(7) 0.0137(8) -0.0006(6) 0.0017(6) 0.0028(5)
C22 0.0203(8) 0.0170(8) 0.0144(8) 0.0016(6) -0.0034(7) 0.0030(6)
C23 0.0151(8) 0.0175(8) 0.0203(9) -0.0026(6) -0.0050(7) -0.0007(6)
C24 0.0122(7) 0.0130(7) 0.0197(9) -0.0032(6) -0.0001(6) -0.0008(6)
C25 0.0155(8) 0.0191(8) 0.0243(10) -0.0033(7) -0.0022(7) -0.0057(6)
C26 0.0190(8) 0.0180(7) 0.0244(11) 0.0004(6) 0.0036(7) -0.0080(6)
C27 0.0175(8) 0.0142(7) 0.0188(9) 0.0006(6) 0.0022(7) -0.0036(6)
C28 0.0283(10) 0.0209(8) 0.0207(10) 0.0066(7) 0.0024(8) -0.0089(7)
C29 0.0327(10) 0.0231(9) 0.0153(9) 0.0061(7) -0.0006(8) -0.0086(8)
C30 0.0175(8) 0.0166(8) 0.0133(8) -0.0006(6) 0.0000(7) -0.0008(6)
C31 0.0122(7) 0.0102(6) 0.0133(8) -0.0006(5) 0.0020(6) -0.0001(5)
C32 0.0101(7) 0.0105(7) 0.0147(8) -0.0015(6) 0.0013(6) 0.0013(5)
C33 0.0267(10) 0.0249(9) 0.0158(9) 0.0025(7) -0.0054(8) -0.0053(7)
C34 0.0177(8) 0.0186(8) 0.0156(9) 0.0027(6) 0.0020(7) -0.0002(6)
N5 0.0177(6) 0.0376(8) 0.0141(7) -0.0063(8) 0.0022(7) -0.0098(6)
O3 0.0333(8) 0.0299(8) 0.0466(11) -0.0043(7) 0.0080(8) -0.0070(6)

loop_
_atom_type_symbol
_atom_type_description
_atom_type_scat_dispersion_real
_atom_type_scat_dispersion_imag
_atom_type_scat_source
C C 0.0033 0.0016 'International Tables Vol C Tables 4.2.6.8 and 6.1.1.4'
H H 0.0000 0.0000 'International Tables Vol C Tables 4.2.6.8 and 6.1.1.4'
N N 0.0061 0.0033 'International Tables Vol C Tables 4.2.6.8 and 6.1.1.4'
O O 0.0106 0.0060 'International Tables Vol C Tables 4.2.6.8 and 6.1.1.4'
Ni Ni 0.3393 1.1124 'International Tables Vol C Tables 4.2.6.8 and 6.1.1.4'
Cu Cu 0.3201 1.2651 'International Tables Vol C Tables 4.2.6.8 and 6.1.1.4'
S S 0.1246 0.1234 'International Tables Vol C Tables 4.2.6.8 and 6.1.1.4'

loop_
_geom_angle_atom_site_label_1
_geom_angle_atom_site_label_2
_geom_angle_atom_site_label_3
_geom_angle
N2 Ni1 N1 84.39(5)
N2 Ni1 S2 92.53(4)
N1 Ni1 S2 169.98(5)
N2 Ni1 S1 178.12(4)
N1 Ni1 S1 93.73(4)
S2 Ni1 S1 89.335(15)
N3 Cu1 N4 82.08(5)
N3 Cu1 S1 140.13(4)
N4 Cu1 S1 121.41(4)
N3 Cu1 S2 117.85(4)
N4 Cu1 S2 113.79(4)
S1 Cu1 S2 83.869(14)
C1 S1 Ni1 99.06(5)
C1 S1 Cu1 115.95(6)
Ni1 S1 Cu1 90.173(14)
C20 S2 Ni1 101.35(5)
C20 S2 Cu1 108.19(5)
Ni1 S2 Cu1 87.652(15)
C7 N1 C8 121.77(13)
C7 N1 Ni1 129.58(11)
C8 N1 Ni1 107.63(10)
C14 N2 C13 121.44(12)
C14 N2 Ni1 130.07(10)
C13 N2 Ni1 108.49(9)
C21 N3 C32 118.64(15)
C21 N3 Cu1 128.81(11)
C32 N3 Cu1 112.26(11)
C30 N4 C31 118.63(14)
C30 N4 Cu1 130.75(12)
C31 N4 Cu1 110.47(11)
C2 C1 C6 119.43(16)
C2 C1 S1 120.36(13)
C6 C1 S1 120.02(13)
C3 C2 C1 120.87(16)
C3 C2 H2 119.6
C1 C2 H2 119.6
C4 C3 C2 119.73(17)
C4 C3 H3 120.1
C2 C3 H3 120.1
C5 C4 C3 119.62(17)
C5 C4 H4 120.2
C3 C4 H4 120.2
C4 C5 C6 121.68(16)
C4 C5 H5 119.2
C6 C5 H5 119.2
C5 C6 C1 118.60(16)
C5 C6 C7 116.79(15)
C1 C6 C7 124.61(15)
O1 C7 N1 125.61(16)
O1 C7 C6 117.64(15)
N1 C7 C6 116.56(14)
C9 C8 C13 119.57(15)
C9 C8 N1 127.13(14)
C13 C8 N1 113.29(13)
C8 C9 C10 120.16(15)
C8 C9 H9 119.9
C10 C9 H9 119.9
C11 C10 C9 120.10(15)
C11 C10 H10 119.9
C9 C10 H10 119.9
C10 C11 C12 120.44(15)
C10 C11 H11 119.8
C12 C11 H11 119.8
C13 C12 C11 119.89(15)
C13 C12 H12 120.1
C11 C12 H12 120.1
C12 C13 N2 126.02(14)
C12 C13 C8 119.77(15)
N2 C13 C8 114.08(13)
O2 C14 N2 125.06(15)
O2 C14 C15 116.91(14)
N2 C14 C15 117.92(13)
C16 C15 C20 118.85(15)
C16 C15 C14 116.10(14)
C20 C15 C14 124.97(15)
C17 C16 C15 121.18(16)
C17 C16 H16 119.4
C15 C16 H16 119.4
C18 C17 C16 119.73(16)
C18 C17 H17 120.1
C16 C17 H17 120.1
C17 C18 C19 119.97(16)
C17 C18 H18 120.0
C19 C18 H18 120.0
C18 C19 C20 120.80(15)
C18 C19 H19 119.6
C20 C19 H19 119.6
C19 C20 C15 119.28(15)
C19 C20 S2 118.12(12)
C15 C20 S2 122.60(12)
N3 C21 C22 121.82(15)
N3 C21 C34 117.00(15)
C22 C21 C34 121.18(16)
C23 C22 C21 120.27(17)
C23 C22 H22A 119.9
C21 C22 H22A 119.9
C22 C23 C24 119.11(16)
C22 C23 H23 120.4
C24 C23 H23 120.4
C23 C24 C32 117.47(15)
C23 C24 C25 123.33(16)
C32 C24 C25 119.20(17)
C26 C25 C24 121.01(17)
C26 C25 H25 119.5
C24 C25 H25 119.5
C25 C26 C27 120.91(16)
C25 C26 H26A 119.5
C27 C26 H26A 119.5
C28 C27 C31 116.88(16)
C28 C27 C26 123.48(16)
C31 C27 C26 119.63(17)
C29 C28 C27 119.41(17)
C29 C28 H28A 120.3
C27 C28 H28A 120.3
C28 C29 C30 120.00(18)
C28 C29 H29 120.0
C30 C29 H29 120.0
N4 C30 C29 121.81(17)
N4 C30 C33 117.45(15)
C29 C30 C33 120.72(17)
N4 C31 C27 123.20(15)
N4 C31 C32 117.32(14)
C27 C31 C32 119.48(15)
N3 C32 C24 122.69(16)
N3 C32 C31 117.56(15)
C24 C32 C31 119.74(15)
C30 C33 H33A 109.5
C30 C33 H33B 109.5
H33A C33 H33B 109.5
C30 C33 H33C 109.5
H33A C33 H33C 109.5
H33B C33 H33C 109.5
C21 C34 H34A 109.5
C21 C34 H34B 109.5
H34A C34 H34B 109.5
C21 C34 H34C 109.5
H34A C34 H34C 109.5
H34B C34 H34C 109.5
C35 N5 C37 115.26(18)
C35 N5 C41 112.94(18)
C37 N5 C41 107.04(17)
C39B N5 C37B 120.7(4)
C39B N5 C41B 119.0(4)
C37B N5 C41B 104.8(4)
C35 N5 C39 105.65(18)
C37 N5 C39 108.36(16)
C41 N5 C39 107.25(15)
C39B N5 C35B 106.2(4)
C37B N5 C35B 102.3(4)
C41B N5 C35B 100.7(3)
N5 C35 C36 112.3(2)
N5 C35 H35A 109.1
C36 C35 H35A 109.1
N5 C35 H35B 109.1
C36 C35 H35B 109.1
H35A C35 H35B 107.9
N5 C37 C38 115.3(2)
N5 C37 H37A 108.5
C38 C37 H37A 108.5
N5 C37 H37B 108.5
C38 C37 H37B 108.5
H37A C37 H37B 107.5
C40 C39 N5 115.9(2)
C40 C39 H39A 108.3
N5 C39 H39A 108.3
C40 C39 H39B 108.3
N5 C39 H39B 108.3
H39A C39 H39B 107.4
C42 C41 N5 116.3(2)
C42 C41 H41A 108.2
N5 C41 H41A 108.2
C42 C41 H41B 108.2
N5 C41 H41B 108.2
H41A C41 H41B 107.4
C35 C36 H36A 109.5
C35 C36 H36B 109.5
H36A C36 H36B 109.5
C35 C36 H36C 109.5
H36A C36 H36C 109.5
H36B C36 H36C 109.5
C37 C38 H38A 109.5
C37 C38 H38B 109.5
H38A C38 H38B 109.5
C37 C38 H38C 109.5
H38A C38 H38C 109.5
H38B C38 H38C 109.5
C39 C40 H40A 109.5
C39 C40 H40B 109.5
H40A C40 H40B 109.5
C39 C40 H40C 109.5
H40A C40 H40C 109.5
H40B C40 H40C 109.5
C41 C42 H42A 109.5
C41 C42 H42B 109.5
H42A C42 H42B 109.5
C41 C42 H42C 109.5
H42A C42 H42C 109.5
H42B C42 H42C 109.5
C36B C35B N5 119.1(5)
C36B C35B H35C 107.5
N5 C35B H35C 107.5
C36B C35B H35D 107.5
N5 C35B H35D 107.5
H35C C35B H35D 107.0
N5 C37B C38B 111.7(6)
N5 C37B H37C 109.3
C38B C37B H37C 109.3
N5 C37B H37D 109.3
C38B C37B H37D 109.3
H37C C37B H37D 107.9
N5 C39B C40B 112.2(7)
N5 C39B H39C 109.2
C40B C39B H39C 109.2
N5 C39B H39D 109.2
C40B C39B H39D 109.2
H39C C39B H39D 107.9
C42B C41B N5 116.0(7)
C42B C41B H41C 108.3
N5 C41B H41C 108.3
C42B C41B H41D 108.3
N5 C41B H41D 108.3
H41C C41B H41D 107.4
C35B C36B H36D 109.5
C35B C36B H36E 109.5
H36D C36B H36E 109.5
C35B C36B H36F 109.5
H36D C36B H36F 109.5
H36E C36B H36F 109.5
C37B C38B H38D 109.5
C37B C38B H38E 109.5
H38D C38B H38E 109.5
C37B C38B H38F 109.5
H38D C38B H38F 109.5
H38E C38B H38F 109.5
C39B C40B H40D 109.5
C39B C40B H40E 109.5
H40D C40B H40E 109.5
C39B C40B H40F 109.5
H40D C40B H40F 109.5
H40E C40B H40F 109.5
C41B C42B H42D 109.5
C41B C42B H42E 109.5
H42D C42B H42E 109.5
C41B C42B H42F 109.5
H42D C42B H42F 109.5
H42E C42B H42F 109.5
H3A O3 H3B 113.2

loop_
_geom_bond_atom_site_label_1
_geom_bond_atom_site_label_2
_geom_bond_distance
Ni1 N2 1.8958(11)
Ni1 N1 1.9115(13)
Ni1 S2 2.1855(4)
Ni1 S1 2.1889(4)
Cu1 N3 2.0194(14)
Cu1 N4 2.0894(14)
Cu1 S1 2.2496(4)
Cu1 S2 2.3508(4)
S1 C1 1.7724(18)
S2 C20 1.7696(16)
O1 C7 1.251(2)
O2 C14 1.2466(18)
N1 C7 1.348(2)
N1 C8 1.420(2)
N2 C14 1.352(2)
N2 C13 1.4165(19)
N3 C21 1.332(2)
N3 C32 1.368(2)
N4 C30 1.324(2)
N4 C31 1.362(2)
C1 C2 1.400(2)
C1 C6 1.404(2)
C2 C3 1.391(3)
C2 H2 0.9500
C3 C4 1.387(3)
C3 H3 0.9500
C4 C5 1.385(3)
C4 H4 0.9500
C5 C6 1.396(2)
C5 H5 0.9500
C6 C7 1.510(2)
C8 C9 1.391(2)
C8 C13 1.417(2)
C9 C10 1.405(2)
C9 H9 0.9500
C10 C11 1.384(2)
C10 H10 0.9500
C11 C12 1.398(2)
C11 H11 0.9500
C12 C13 1.398(2)
C12 H12 0.9500
C14 C15 1.510(2)
C15 C16 1.401(2)
C15 C20 1.406(2)
C16 C17 1.390(2)
C16 H16 0.9500
C17 C18 1.384(3)
C17 H17 0.9500
C18 C19 1.390(2)
C18 H18 0.9500
C19 C20 1.402(2)
C19 H19 0.9500
C21 C22 1.405(2)
C21 C34 1.503(2)
C22 C23 1.375(2)
C22 H22A 0.9500
C23 C24 1.408(3)
C23 H23 0.9500
C24 C32 1.411(2)
C24 C25 1.439(2)
C25 C26 1.359(3)
C25 H25 0.9500
C26 C27 1.431(2)
C26 H26A 0.9500
C27 C28 1.411(3)
C27 C31 1.412(2)
C28 C29 1.370(3)
C28 H28A 0.9500
C29 C30 1.414(2)
C29 H29 0.9500
C30 C33 1.505(3)
C31 C32 1.440(2)
C33 H33A 0.9800
C33 H33B 0.9800
C33 H33C 0.9800
C34 H34A 0.9800
C34 H34B 0.9800
C34 H34C 0.9800
N5 C39B 1.367(6)
N5 C35 1.476(3)
N5 C37 1.505(3)
N5 C41 1.525(3)
N5 C37B 1.529(7)
N5 C41B 1.539(6)
N5 C39 1.583(3)
N5 C35B 1.696(6)
C35 C36 1.520(4)
C35 H35A 0.9900
C35 H35B 0.9900
C37 C38 1.518(4)
C37 H37A 0.9900
C37 H37B 0.9900
C39 C40 1.490(4)
C39 H39A 0.9900
C39 H39B 0.9900
C41 C42 1.518(3)
C41 H41A 0.9900
C41 H41B 0.9900
C36 H36A 0.9800
C36 H36B 0.9800
C36 H36C 0.9800
C38 H38A 0.9800
C38 H38B 0.9800
C38 H38C 0.9800
C40 H40A 0.9800
C40 H40B 0.9800
C40 H40C 0.9800
C42 H42A 0.9800
C42 H42B 0.9800
C42 H42C 0.9800
C35B C36B 1.524(6)
C35B H35C 0.9900
C35B H35D 0.9900
C37B C38B 1.521(6)
C37B H37C 0.9900
C37B H37D 0.9900
C39B C40B 1.496(6)
C39B H39C 0.9900
C39B H39D 0.9900
C41B C42B 1.514(6)
C41B H41C 0.9900
C41B H41D 0.9900
C36B H36D 0.9800
C36B H36E 0.9800
C36B H36F 0.9800
C38B H38D 0.9800
C38B H38E 0.9800
C38B H38F 0.9800
C40B H40D 0.9800
C40B H40E 0.9800
C40B H40F 0.9800
C42B H42D 0.9800
C42B H42E 0.9800
C42B H42F 0.9800
O3 H3A 0.9354
O3 H3B 0.9369

loop_
_geom_hbond_atom_site_label_D
_geom_hbond_atom_site_label_H
_geom_hbond_atom_site_label_A
_geom_hbond_distance_DH
_geom_hbond_distance_HA
_geom_hbond_distance_DA
_geom_hbond_angle_DHA
_geom_hbond_site_symmetry_A
O3 H3B O1 0.94 1.94 2.870(2) 174.4 .
O3 H3A O1 0.94 2.35 3.277(2) 171.4 2_665

loop_
_geom_torsion_atom_site_label_1
_geom_torsion_atom_site_label_2
_geom_torsion_atom_site_label_3
_geom_torsion_atom_site_label_4
_geom_torsion
N2 Ni1 S1 C1 48.4(17)
N1 Ni1 S1 C1 49.78(7)
S2 Ni1 S1 C1 -139.77(6)
N2 Ni1 S1 Cu1 164.7(17)
N1 Ni1 S1 Cu1 166.11(5)
S2 Ni1 S1 Cu1 -23.441(19)
N3 Cu1 S1 C1 -5.17(8)
N4 Cu1 S1 C1 -123.81(7)
S2 Cu1 S1 C1 122.01(6)
N3 Cu1 S1 Ni1 -105.35(6)
N4 Cu1 S1 Ni1 136.02(5)
S2 Cu1 S1 Ni1 21.836(18)
N2 Ni1 S2 C20 -49.79(7)
N1 Ni1 S2 C20 -121.6(2)
S1 Ni1 S2 C20 130.48(5)
N2 Ni1 S2 Cu1 -157.87(5)
N1 Ni1 S2 Cu1 130.3(2)
S1 Ni1 S2 Cu1 22.396(18)
N3 Cu1 S2 C20 21.65(7)
N4 Cu1 S2 C20 115.23(7)
S1 Cu1 S2 C20 -123.07(6)
N3 Cu1 S2 Ni1 122.83(5)
N4 Cu1 S2 Ni1 -143.59(4)
S1 Cu1 S2 Ni1 -21.891(17)
N2 Ni1 N1 C7 160.91(16)
S2 Ni1 N1 C7 -126.6(2)
S1 Ni1 N1 C7 -19.05(15)
N2 Ni1 N1 C8 -30.73(11)
S2 Ni1 N1 C8 41.7(3)
S1 Ni1 N1 C8 149.32(10)
N1 Ni1 N2 C14 -151.07(18)
S2 Ni1 N2 C14 38.49(17)
S1 Ni1 N2 C14 -149.6(16)
N1 Ni1 N2 C13 29.06(12)
S2 Ni1 N2 C13 -141.39(11)
S1 Ni1 N2 C13 30.5(18)
N4 Cu1 N3 C21 -178.71(14)
S1 Cu1 N3 C21 50.44(16)
S2 Cu1 N3 C21 -65.93(14)
N4 Cu1 N3 C32 -5.01(10)
S1 Cu1 N3 C32 -135.87(9)
S2 Cu1 N3 C32 107.76(10)
N3 Cu1 N4 C30 179.34(15)
S1 Cu1 N4 C30 -35.28(16)
S2 Cu1 N4 C30 62.33(15)
N3 Cu1 N4 C31 3.86(10)
S1 Cu1 N4 C31 149.24(9)
S2 Cu1 N4 C31 -113.15(10)
Ni1 S1 C1 C2 132.10(13)
Cu1 S1 C1 C2 37.45(15)
Ni1 S1 C1 C6 -52.93(13)
Cu1 S1 C1 C6 -147.57(11)
C6 C1 C2 C3 -0.8(2)
S1 C1 C2 C3 174.23(13)
C1 C2 C3 C4 -1.3(3)
C2 C3 C4 C5 1.1(3)
C3 C4 C5 C6 1.3(3)
C4 C5 C6 C1 -3.3(3)
C4 C5 C6 C7 176.11(16)
C2 C1 C6 C5 3.0(2)
S1 C1 C6 C5 -172.02(12)
C2 C1 C6 C7 -176.34(15)
S1 C1 C6 C7 8.6(2)
C8 N1 C7 O1 -8.1(3)
Ni1 N1 C7 O1 158.85(15)
C8 N1 C7 C6 166.67(14)
Ni1 N1 C7 C6 -26.4(2)
C5 C6 C7 O1 35.4(2)
C1 C6 C7 O1 -145.27(18)
C5 C6 C7 N1 -139.80(16)
C1 C6 C7 N1 39.6(2)
C7 N1 C8 C9 17.2(3)
Ni1 N1 C8 C9 -152.31(15)
C7 N1 C8 C13 -164.40(15)
Ni1 N1 C8 C13 26.13(16)
C13 C8 C9 C10 -1.1(3)
N1 C8 C9 C10 177.22(16)
C8 C9 C10 C11 1.8(3)
C9 C10 C11 C12 -0.3(3)
C10 C11 C12 C13 -1.9(3)
C11 C12 C13 N2 -173.24(16)
C11 C12 C13 C8 2.5(2)
C14 N2 C13 C12 -25.3(3)
Ni1 N2 C13 C12 154.57(14)
C14 N2 C13 C8 158.71(16)
Ni1 N2 C13 C8 -21.41(18)
C9 C8 C13 C12 -1.0(2)
N1 C8 C13 C12 -179.60(15)
C9 C8 C13 N2 175.22(15)
N1 C8 C13 N2 -3.3(2)
C13 N2 C14 O2 -1.8(3)
Ni1 N2 C14 O2 178.35(15)
C13 N2 C14 C15 -177.93(15)
Ni1 N2 C14 C15 2.2(2)
O2 C14 C15 C16 -28.4(2)
N2 C14 C15 C16 148.02(16)
O2 C14 C15 C20 148.27(17)
N2 C14 C15 C20 -35.3(2)
C20 C15 C16 C17 0.4(2)
C14 C15 C16 C17 177.36(15)
C15 C16 C17 C18 -3.5(3)
C16 C17 C18 C19 2.7(3)
C17 C18 C19 C20 1.1(3)
C18 C19 C20 C15 -4.2(2)
C18 C19 C20 S2 175.61(13)
C16 C15 C20 C19 3.3(2)
C14 C15 C20 C19 -173.28(15)
C16 C15 C20 S2 -176.42(12)
C14 C15 C20 S2 7.0(2)
Ni1 S2 C20 C19 -141.24(12)
Cu1 S2 C20 C19 -49.98(14)
Ni1 S2 C20 C15 38.53(14)
Cu1 S2 C20 C15 129.79(12)
C32 N3 C21 C22 -0.7(2)
Cu1 N3 C21 C22 172.67(12)
C32 N3 C21 C34 178.99(14)
Cu1 N3 C21 C34 -7.7(2)
N3 C21 C22 C23 0.3(3)
C34 C21 C22 C23 -179.41(16)
C21 C22 C23 C24 0.3(3)
C22 C23 C24 C32 -0.3(2)
C22 C23 C24 C25 179.21(17)
C23 C24 C25 C26 -179.30(17)
C32 C24 C25 C26 0.2(3)
C24 C25 C26 C27 -0.4(3)
C25 C26 C27 C28 -179.05(18)
C25 C26 C27 C31 -0.7(3)
C31 C27 C28 C29 -1.9(3)
C26 C27 C28 C29 176.53(19)
C27 C28 C29 C30 0.3(3)
C31 N4 C30 C29 -2.7(2)
Cu1 N4 C30 C29 -177.89(13)
C31 N4 C30 C33 175.69(15)
Cu1 N4 C30 C33 0.5(2)
C28 C29 C30 N4 2.1(3)
C28 C29 C30 C33 -176.30(19)
C30 N4 C31 C27 1.1(2)
Cu1 N4 C31 C27 177.18(13)
C30 N4 C31 C32 -178.21(14)
Cu1 N4 C31 C32 -2.11(16)
C28 C27 C31 N4 1.2(3)
C26 C27 C31 N4 -177.24(15)
C28 C27 C31 C32 -179.52(15)
C26 C27 C31 C32 2.0(2)
C21 N3 C32 C24 0.6(2)
Cu1 N3 C32 C24 -173.79(12)
C21 N3 C32 C31 179.85(14)
Cu1 N3 C32 C31 5.45(16)
C23 C24 C32 N3 -0.1(2)
C25 C24 C32 N3 -179.66(15)
C23 C24 C32 C31 -179.33(14)
C25 C24 C32 C31 1.1(2)
N4 C31 C32 N3 -2.2(2)
C27 C31 C32 N3 178.50(15)
N4 C31 C32 C24 177.07(14)
C27 C31 C32 C24 -2.2(2)
C39B N5 C35 C36 -116(5)
C37 N5 C35 C36 55.4(3)
C41 N5 C35 C36 -68.1(3)
C37B N5 C35 C36 -118.9(4)
C41B N5 C35 C36 107.8(4)
C39 N5 C35 C36 175.0(2)
C35B N5 C35 C36 -2.3(3)
C39B N5 C37 C38 -128.2(4)
C35 N5 C37 C38 52.4(3)
C41 N5 C37 C38 178.9(2)
C37B N5 C37 C38 79.2(15)
C41B N5 C37 C38 4.1(3)
C39 N5 C37 C38 -65.7(3)
C35B N5 C37 C38 113.6(3)
C39B N5 C39 C40 1.1(4)
C35 N5 C39 C40 177.4(2)
C37 N5 C39 C40 -58.6(3)
C41 N5 C39 C40 56.6(3)
C37B N5 C39 C40 127.6(3)
C41B N5 C39 C40 -124.8(4)
C35B N5 C39 C40 -72(6)
C39B N5 C41 C42 116.9(4)
C35 N5 C41 C42 -59.9(3)
C37 N5 C41 C42 172.2(2)
C37B N5 C41 C42 -18.6(3)
C41B N5 C41 C42 -108(3)
C39 N5 C41 C42 56.1(3)
C35B N5 C41 C42 -126.2(3)
C39B N5 C35B C36B -169.9(6)
C35 N5 C35B C36B 13.8(5)
C37 N5 C35B C36B -111.2(6)
C41 N5 C35B C36B 133.2(6)
C37B N5 C35B C36B 62.7(6)
C41B N5 C35B C36B -45.2(6)
C39 N5 C35B C36B -97(6)
C39B N5 C37B C38B -43.9(8)
C35 N5 C37B C38B 135.9(7)
C37 N5 C37B C38B 106.2(15)
C41 N5 C37B C38B 3.5(5)
C41B N5 C37B C38B 178.3(6)
C39 N5 C37B C38B -107.4(6)
C35B N5 C37B C38B 73.6(6)
C35 N5 C39B C40B -65(5)
C37 N5 C39B C40B 123.1(7)
C41 N5 C39B C40B -114.5(7)
C37B N5 C39B C40B -62.5(8)
C41B N5 C39B C40B 69.5(8)
C39 N5 C39B C40B 4.8(6)
C35B N5 C39B C40B -178.0(7)
C39B N5 C41B C42B 49.2(8)
C35 N5 C41B C42B -133.9(7)
C37 N5 C41B C42B -2.7(6)
C41 N5 C41B C42B -84(4)
C37B N5 C41B C42B -172.2(7)
C39 N5 C41B C42B 111.5(7)
C35B N5 C41B C42B -66.3(7)
